data_7047653
loop_
_publ_author_name
'Afolabi, Fatai'
'Souissi, Wided'
'Rivi\`ere, Guillaume'
'Lemaitre, Cl\'ement'
'Roe, S. Mark'
'Crickmore, Neil'
'Viseux, Eddy M. E.'

_publ_section_title
;
 Synthesis of novel heteroleptic delocalised cationic pyrazole gold
 complexes as potent HepG2 cytotoxic agents.
;
_journal_issue 43
_journal_name_full 'Dalton transactions (Cambridge, England : 2003)'
_journal_page_first 15338
_journal_page_last 15343
_journal_paper_doi 10.1039/c8dt02832j
_journal_volume 47
_journal_year 2018
_chemical_formula_moiety 'C27 H23 Au Br N3 P, Cl O4'
_chemical_formula_sum 'C27 H23 Au Br Cl N3 O4 P'
_chemical_formula_weight 796.78
_space_group_crystal_system orthorhombic
_space_group_IT_number 60
_space_group_name_Hall '-P 2n 2ab'
_space_group_name_H-M_alt 'P b c n'
_symmetry_space_group_name_Hall '-P 2n 2ab'
_symmetry_space_group_name_H-M 'P b c n'
_atom_sites_solution_hydrogens geom
_atom_sites_solution_primary direct
_audit_creation_date 2018-07-06
_audit_creation_method
;
Olex2 1.2
(compiled 2018.05.29 svn.r3508 for OlexSys, GUI svn.r5506)
;
_audit_update_record
;
2018-07-06 deposited with the CCDC.
2018-09-26 downloaded from the CCDC.
;
_cell_angle_alpha 90
_cell_angle_beta 90
_cell_angle_gamma 90
_cell_formula_units_Z 8
_cell_length_a 18.9094(6)
_cell_length_b 16.3880(5)
_cell_length_c 17.9115(5)
_cell_measurement_reflns_used 3428
_cell_measurement_temperature 173.0
_cell_measurement_theta_max 69.3700
_cell_measurement_theta_min 4.3300
_cell_volume 5550.5(3)
_computing_cell_refinement 'CrysAlisPro 1.171.38.41 (Rigaku OD, 2015)'
_computing_data_collection 'CrysAlisPro 1.171.38.41 (Rigaku OD, 2015)'
_computing_data_reduction 'CrysAlisPro 1.171.38.41 (Rigaku OD, 2015)'
_computing_molecular_graphics 'Olex2 (Dolomanov et al., 2009)'
_computing_publication_material 'Olex2 (Dolomanov et al., 2009)'
_computing_structure_refinement 'ShelXL (Sheldrick, 2015)'
_computing_structure_solution 'ShelXT (Sheldrick, 2015)'
_diffrn_ambient_temperature 173.0
_diffrn_detector 'CCD plate'
_diffrn_detector_area_resol_mean 16.1033
_diffrn_detector_type Eos
_diffrn_measured_fraction_theta_full 0.990
_diffrn_measured_fraction_theta_max 0.988
_diffrn_measurement_details
;
List of Runs (angles in degrees, time in seconds):

  # Type    Start    End  Width  t~exp~   \w     \q     \k     \f   Frames
#--------------------------------------------------------------------------
  1  \w    -31.00  63.00   1.00   20.00    --   36.75 -77.00 -30.00   94
  2  \w     19.00 105.00   1.00   20.00    --   36.75  38.00-120.00   86
  3  \w     86.00 177.00   1.00   85.00    --  107.00  30.00 -90.00   91
  4  \w     79.00 134.00   1.00   85.00    --  107.00 -77.00 -90.00   55
  5  \w     46.00  71.00   1.00   85.00    --  107.00-111.00 -90.00   25
  6  \w     79.00 166.00   1.00   85.00    --  107.00 111.00 120.00   87
;
_diffrn_measurement_device 'four-circle diffractometer'
_diffrn_measurement_device_type 'Xcalibur, Eos, Gemini ultra'
_diffrn_measurement_method '\w scans'
_diffrn_orient_matrix_type 'CrysAlisPro convention (1999,Acta A55,543-557)'
_diffrn_orient_matrix_UB_11 -0.0212004000
_diffrn_orient_matrix_UB_12 0.0449727000
_diffrn_orient_matrix_UB_13 0.0720255000
_diffrn_orient_matrix_UB_21 0.0137938000
_diffrn_orient_matrix_UB_22 0.0824457000
_diffrn_orient_matrix_UB_23 -0.0385534000
_diffrn_orient_matrix_UB_31 -0.0775608000
_diffrn_orient_matrix_UB_32 0.0020766000
_diffrn_orient_matrix_UB_33 -0.0267221000
_diffrn_radiation_monochromator mirror
_diffrn_radiation_probe x-ray
_diffrn_radiation_type CuK\a
_diffrn_radiation_wavelength 1.54184
_diffrn_reflns_av_R_equivalents 0.0393
_diffrn_reflns_av_unetI/netI 0.0507
_diffrn_reflns_Laue_measured_fraction_full 0.990
_diffrn_reflns_Laue_measured_fraction_max 0.988
_diffrn_reflns_limit_h_max 12
_diffrn_reflns_limit_h_min -22
_diffrn_reflns_limit_k_max 19
_diffrn_reflns_limit_k_min -18
_diffrn_reflns_limit_l_max 21
_diffrn_reflns_limit_l_min -19
_diffrn_reflns_number 10573
_diffrn_reflns_point_group_measured_fraction_full 0.990
_diffrn_reflns_point_group_measured_fraction_max 0.988
_diffrn_reflns_theta_full 67.684
_diffrn_reflns_theta_max 68.248
_diffrn_reflns_theta_min 3.569
_diffrn_source 'fine-focus sealed X-ray tube'
_diffrn_source_type 'Enhance Ultra (Cu) X-ray Source'
_exptl_absorpt_coefficient_mu 13.404
_exptl_absorpt_correction_T_max 1.00000
_exptl_absorpt_correction_T_min 0.61950
_exptl_absorpt_correction_type multi-scan
_exptl_absorpt_process_details
;
CrysAlisPro 1.171.38.41 (Rigaku Oxford Diffraction, 2015)
Empirical absorption correction using spherical harmonics,
 implemented in SCALE3 ABSPACK scaling algorithm.
;
_exptl_crystal_colour colourless
_exptl_crystal_colour_primary colourless
_exptl_crystal_density_diffrn 1.907
_exptl_crystal_description irregular
_exptl_crystal_F_000 3072
_exptl_crystal_recrystallization_method 'Re-crystallisation from solvent: DCM, hexane'
_exptl_crystal_size_max 0.22
_exptl_crystal_size_mid 0.12
_exptl_crystal_size_min 0.08
_refine_diff_density_max 2.103
_refine_diff_density_min -1.103
_refine_diff_density_rms 0.158
_refine_ls_extinction_method none
_refine_ls_goodness_of_fit_ref 1.057
_refine_ls_hydrogen_treatment constr
_refine_ls_matrix_type full
_refine_ls_number_parameters 343
_refine_ls_number_reflns 5023
_refine_ls_number_restraints 331
_refine_ls_restrained_S_all 1.040
_refine_ls_R_factor_all 0.0911
_refine_ls_R_factor_gt 0.0755
_refine_ls_shift/su_max 0.003
_refine_ls_shift/su_mean 0.000
_refine_ls_structure_factor_coef Fsqd
_refine_ls_weighting_details 'w=1/[\s^2^(Fo^2^)+(0.1029P)^2^+31.6349P] where P=(Fo^2^+2Fc^2^)/3'
_refine_ls_weighting_scheme calc
_refine_ls_wR_factor_gt 0.2010
_refine_ls_wR_factor_ref 0.2154
_reflns_Friedel_coverage 0.000
_reflns_number_gt 3897
_reflns_number_total 5023
_reflns_threshold_expression 'I > 2\s(I)'
_cod_data_source_file c8dt02832j2.cif
_cod_data_source_block v01gr34
_cod_depositor_comments 'Adding full bibliography for 7047652--7047655.cif.'
_cod_original_cell_volume 5550.6(3)
_cod_database_code 7047653
_shelx_shelxl_version_number 2014/7
_chemical_oxdiff_formula C60H95N2NaO6Si4U2
_shelx_space_group_comment
;
The symmetry employed for this shelxl refinement is uniquely defined
by the following loop, which should always be used as a source of
symmetry information in preference to the above space-group names.
They are only intended as comments.
;
_reflns_odcompleteness_completeness 98.53
_reflns_odcompleteness_iscentric 1
_reflns_odcompleteness_theta 66.97
_olex2_refinement_description
;
1. Fixed Uiso
 At 1.2 times of:
  All C(H) groups, All N(H) groups, All N(H,H) groups
2. Rigid bond restraints
 Cl1, O1, O2, O3, O4
 with sigma for 1-2 distances of 0.01 and sigma for 1-3 distances of 0.01
3. Uiso/Uaniso restraints and constraints
Cl1 \\sim O1 \\sim O2 \\sim O3 \\sim O4: within 1.7A with sigma of 0.04 and
sigma for terminal atoms of 0.08
4. Rigid body (RIGU) restrains
 Au1, Br1, P1, N1, H1, N2, N6, C3, C4, C5, H5, C7, C9, C10, C11, C12, H12, C13,
  H13, C14, C15, H15, C16, H16, C17, H17, C18, H18, C19, H19, C20, H20, C21,
 H21, C22, H22, C23, H23, C24, H24, C25, H25, C26, H26, C27, H27, C28, H28, C29,
  H29, C30, H30, C31, H31
 with sigma for 1-2 distances of 0.004 and sigma for 1-3 distances of 0.004
 Cl1, O1, O2, O3, O4
 with sigma for 1-2 distances of 0.004 and sigma for 1-3 distances of 0.004
5.a Aromatic/amide H refined with riding coordinates:
 N1(H1), C5(H5), C12(H12), C13(H13), C15(H15), C16(H16), C17(H17), C18(H18),
 C19(H19), C20(H20), C21(H21), C22(H22), C23(H23), C24(H24), C25(H25), C26(H26),
  C27(H27), C28(H28), C29(H29), C30(H30), C31(H31)
5.b X=CH2 refined with riding coordinates:
 N6(H6A,H6B)
;
_olex2_date_sample_data_collection 2016-05-18
_olex2_submission_special_instructions 'No special instructions were received'
_oxdiff_exptl_absorpt_empirical_details
;
Empirical correction (ABSPACK) includes:
- Absorption correction using spherical harmonics
- Frame scaling
- Detector area scaling
;
_oxdiff_exptl_absorpt_empirical_full_max 1.572
_oxdiff_exptl_absorpt_empirical_full_min 0.759

loop_
_space_group_symop_operation_xyz
'x, y, z'
'-x+1/2, -y+1/2, z+1/2'
'-x, y, -z+1/2'
'x+1/2, -y+1/2, -z'
'-x, -y, -z'
'x-1/2, y-1/2, -z-1/2'
'x, -y, z-1/2'
'-x-1/2, y-1/2, z'

loop_
_atom_site_label
_atom_site_type_symbol
_atom_site_fract_x
_atom_site_fract_y
_atom_site_fract_z
_atom_site_U_iso_or_equiv
_atom_site_adp_type
_atom_site_occupancy
_atom_site_site_symmetry_order
_atom_site_calc_flag
_atom_site_refinement_flags_posn
_atom_site_refinement_flags_adp
Au1 Au 0.30104(3) 0.45204(3) 0.48091(3) 0.0672(2) Uani 1 1 d . U
Br1 Br 0.79463(11) 0.23251(14) 0.37408(14) 0.1174(7) Uani 1 1 d . U
P1 P 0.18425(17) 0.4730(2) 0.47192(18) 0.0625(7) Uani 1 1 d . U
N1 N 0.4327(6) 0.4206(6) 0.5670(6) 0.068(2) Uani 1 1 d . U
H1 H 0.4089 0.4322 0.6078 0.082 Uiso 1 1 calc R U
N2 N 0.4073(5) 0.4279(6) 0.4974(6) 0.061(2) Uani 1 1 d . U
N6 N 0.4512(7) 0.4076(10) 0.3772(7) 0.101(4) Uani 1 1 d . U
H6A H 0.4104 0.4233 0.3584 0.121 Uiso 1 1 calc R .
H6B H 0.4860 0.3931 0.3474 0.121 Uiso 1 1 calc R .
C3 C 0.4602(6) 0.4058(6) 0.4507(6) 0.057(2) Uani 1 1 d . U
C4 C 0.5185(6) 0.3828(6) 0.4922(6) 0.054(2) Uani 1 1 d . U
C5 C 0.4983(7) 0.3935(7) 0.5656(7) 0.065(2) Uani 1 1 d . U
H5 H 0.5269 0.3830 0.6081 0.078 Uiso 1 1 calc R U
C7 C 0.5859(6) 0.3496(6) 0.4625(6) 0.056(2) Uani 1 1 d . U
C9 C 0.1446(6) 0.4689(7) 0.5634(7) 0.063(2) Uani 1 1 d . U
C10 C 0.1599(7) 0.5705(7) 0.4327(7) 0.064(3) Uani 1 1 d . U
C11 C 0.1408(7) 0.4004(8) 0.4125(7) 0.069(3) Uani 1 1 d . U
C12 C 0.5924(9) 0.3218(14) 0.3917(9) 0.112(7) Uani 1 1 d . U
H12 H 0.5525 0.3229 0.3595 0.135 Uiso 1 1 calc R U
C13 C 0.6555(10) 0.2920(16) 0.3653(11) 0.136(9) Uani 1 1 d . U
H13 H 0.6598 0.2785 0.3139 0.163 Uiso 1 1 calc R U
C14 C 0.7101(7) 0.2816(8) 0.4097(8) 0.073(3) Uani 1 1 d . U
C15 C 0.7060(9) 0.3063(12) 0.4802(9) 0.094(5) Uani 1 1 d . U
H15 H 0.7453 0.3002 0.5128 0.113 Uiso 1 1 calc R U
C16 C 0.6434(8) 0.3413(11) 0.5057(8) 0.086(4) Uani 1 1 d . U
H16 H 0.6414 0.3601 0.5558 0.103 Uiso 1 1 calc R U
C17 C 0.1724(8) 0.5192(9) 0.6176(8) 0.076(3) Uani 1 1 d . U
H17 H 0.2102 0.5550 0.6056 0.092 Uiso 1 1 calc R U
C18 C 0.1454(8) 0.5179(10) 0.6899(8) 0.082(3) Uani 1 1 d . U
H18 H 0.1650 0.5529 0.7267 0.098 Uiso 1 1 calc R U
C19 C 0.0911(8) 0.4670(9) 0.7085(8) 0.076(3) Uani 1 1 d . U
H19 H 0.0724 0.4671 0.7577 0.091 Uiso 1 1 calc R U
C20 C 0.0634(9) 0.4146(11) 0.6542(8) 0.090(4) Uani 1 1 d . U
H20 H 0.0261 0.3779 0.6662 0.107 Uiso 1 1 calc R U
C21 C 0.0921(7) 0.4171(9) 0.5799(8) 0.074(3) Uani 1 1 d . U
H21 H 0.0737 0.3819 0.5424 0.088 Uiso 1 1 calc R U
C22 C 0.1112(8) 0.6227(8) 0.4654(8) 0.080(4) Uani 1 1 d . U
H22 H 0.0879 0.6077 0.5104 0.096 Uiso 1 1 calc R U
C23 C 0.0968(9) 0.6974(9) 0.4317(10) 0.094(4) Uani 1 1 d . U
H23 H 0.0636 0.7336 0.4537 0.113 Uiso 1 1 calc R U
C24 C 0.1300(8) 0.7188(9) 0.3670(9) 0.086(4) Uani 1 1 d . U
H24 H 0.1191 0.7695 0.3439 0.103 Uiso 1 1 calc R U
C25 C 0.1783(8) 0.6690(9) 0.3355(9) 0.086(4) Uani 1 1 d . U
H25 H 0.2011 0.6852 0.2907 0.103 Uiso 1 1 calc R U
C26 C 0.1952(7) 0.5940(9) 0.3678(7) 0.074(3) Uani 1 1 d . U
H26 H 0.2301 0.5597 0.3461 0.089 Uiso 1 1 calc R U
C27 C 0.0682(8) 0.4087(9) 0.3952(8) 0.081(3) Uani 1 1 d . U
H27 H 0.0417 0.4530 0.4149 0.097 Uiso 1 1 calc R U
C28 C 0.0364(10) 0.3523(10) 0.3494(9) 0.093(4) Uani 1 1 d . U
H28 H -0.0128 0.3564 0.3393 0.112 Uiso 1 1 calc R U
C29 C 0.0737(10) 0.2917(11) 0.3191(10) 0.099(4) Uani 1 1 d . U
H29 H 0.0506 0.2529 0.2881 0.119 Uiso 1 1 calc R U
C30 C 0.1444(11) 0.2846(11) 0.3318(11) 0.107(5) Uani 1 1 d . U
H30 H 0.1708 0.2427 0.3080 0.128 Uiso 1 1 calc R U
C31 C 0.1769(9) 0.3377(10) 0.3785(9) 0.088(4) Uani 1 1 d . U
H31 H 0.2260 0.3315 0.3881 0.106 Uiso 1 1 calc R U
Cl1 Cl 0.3603(3) 0.4841(5) 0.7442(3) 0.146(2) Uani 1 1 d . U
O1 O 0.4283(9) 0.5048(15) 0.7300(10) 0.198(6) Uani 1 1 d . U
O2 O 0.3607(11) 0.4294(16) 0.7979(11) 0.200(6) Uani 1 1 d . U
O3 O 0.3197(9) 0.5462(13) 0.7820(10) 0.162(5) Uani 1 1 d . U
O4 O 0.3309(9) 0.4736(13) 0.6736(8) 0.155(5) Uani 1 1 d . U

loop_
_atom_site_aniso_label
_atom_site_aniso_U_11
_atom_site_aniso_U_22
_atom_site_aniso_U_33
_atom_site_aniso_U_23
_atom_site_aniso_U_13
_atom_site_aniso_U_12
Au1 0.0666(4) 0.0633(4) 0.0717(4) 0.0140(2) 0.0185(2) 0.0130(2)
Br1 0.1104(14) 0.1180(15) 0.1239(16) -0.0026(12) 0.0469(12) 0.0376(11)
P1 0.0621(16) 0.0643(16) 0.0611(16) 0.0139(13) 0.0173(13) 0.0181(13)
N1 0.085(5) 0.060(5) 0.059(4) 0.004(4) 0.015(4) -0.005(4)
N2 0.069(4) 0.048(4) 0.065(4) 0.010(3) 0.010(3) 0.002(4)
N6 0.092(8) 0.139(12) 0.071(5) 0.006(5) 0.000(5) 0.012(8)
C3 0.066(5) 0.046(5) 0.058(4) 0.005(4) 0.007(3) 0.001(4)
C4 0.068(4) 0.042(4) 0.051(4) 0.002(3) 0.003(3) -0.004(3)
C5 0.082(5) 0.059(6) 0.053(4) -0.002(4) 0.006(4) -0.007(4)
C7 0.070(5) 0.048(5) 0.051(4) 0.005(4) 0.006(3) -0.002(4)
C9 0.063(5) 0.066(5) 0.059(4) 0.010(4) 0.011(4) 0.011(4)
C10 0.067(6) 0.062(5) 0.063(5) 0.013(4) 0.010(4) 0.015(4)
C11 0.080(5) 0.068(5) 0.059(5) 0.011(4) 0.011(4) 0.016(4)
C12 0.083(7) 0.191(18) 0.063(6) -0.041(8) -0.003(5) 0.026(8)
C13 0.098(7) 0.23(2) 0.080(7) -0.047(9) 0.010(6) 0.047(10)
C14 0.079(6) 0.067(7) 0.074(6) -0.002(5) 0.024(4) -0.006(5)
C15 0.089(7) 0.116(12) 0.076(6) -0.004(6) 0.002(5) 0.036(7)
C16 0.083(6) 0.114(11) 0.061(6) -0.007(6) -0.001(4) 0.029(6)
C17 0.077(7) 0.085(7) 0.068(5) 0.001(5) 0.013(5) -0.001(6)
C18 0.084(7) 0.094(8) 0.067(6) 0.001(5) 0.012(5) 0.007(6)
C19 0.073(6) 0.094(8) 0.060(6) 0.012(5) 0.009(5) 0.011(5)
C20 0.096(8) 0.106(9) 0.067(6) 0.006(5) 0.018(5) -0.013(7)
C21 0.073(6) 0.084(7) 0.063(5) 0.005(5) 0.008(4) 0.003(5)
C22 0.082(7) 0.067(6) 0.091(7) 0.013(5) 0.025(6) 0.021(5)
C23 0.095(9) 0.068(6) 0.119(9) 0.019(6) 0.013(7) 0.023(6)
C24 0.086(8) 0.066(6) 0.105(8) 0.021(6) -0.007(6) 0.002(5)
C25 0.092(8) 0.078(7) 0.087(8) 0.028(6) -0.004(6) 0.004(6)
C26 0.086(8) 0.076(6) 0.060(5) 0.015(5) 0.009(5) 0.009(5)
C27 0.084(6) 0.084(7) 0.075(7) -0.002(6) 0.006(5) 0.020(5)
C28 0.106(8) 0.088(7) 0.085(8) 0.001(6) -0.013(6) 0.016(6)
C29 0.125(8) 0.090(8) 0.084(9) -0.001(7) -0.009(7) 0.022(6)
C30 0.129(9) 0.093(9) 0.099(10) -0.019(8) -0.009(7) 0.035(7)
C31 0.098(7) 0.086(7) 0.081(8) -0.006(6) 0.007(6) 0.030(6)
Cl1 0.091(3) 0.277(7) 0.071(2) 0.010(3) 0.018(2) 0.002(4)
O1 0.101(6) 0.369(18) 0.124(11) 0.017(11) 0.028(6) -0.018(8)
O2 0.146(12) 0.328(13) 0.126(9) 0.059(9) 0.022(8) 0.006(9)
O3 0.099(8) 0.284(12) 0.104(9) -0.035(8) 0.009(7) -0.020(8)
O4 0.123(8) 0.263(16) 0.079(5) -0.005(6) 0.014(5) 0.018(9)

loop_
_atom_type_symbol
_atom_type_description
_atom_type_scat_dispersion_real
_atom_type_scat_dispersion_imag
_atom_type_scat_source
C C 0.0181 0.0091 'International Tables Vol C Tables 4.2.6.8 and 6.1.1.4'
H H 0.0000 0.0000 'International Tables Vol C Tables 4.2.6.8 and 6.1.1.4'
Au Au -4.4197 7.2980 'International Tables Vol C Tables 4.2.6.8 and 6.1.1.4'
Br Br -0.6763 1.2805 'International Tables Vol C Tables 4.2.6.8 and 6.1.1.4'
Cl Cl 0.3639 0.7018 'International Tables Vol C Tables 4.2.6.8 and 6.1.1.4'
N N 0.0311 0.0180 'International Tables Vol C Tables 4.2.6.8 and 6.1.1.4'
O O 0.0492 0.0322 'International Tables Vol C Tables 4.2.6.8 and 6.1.1.4'
P P 0.2955 0.4335 'International Tables Vol C Tables 4.2.6.8 and 6.1.1.4'

loop_
_geom_angle_atom_site_label_1
_geom_angle_atom_site_label_2
_geom_angle_atom_site_label_3
_geom_angle
N2 Au1 P1 175.3(3)
C9 P1 Au1 109.8(4)
C9 P1 C10 106.3(5)
C10 P1 Au1 114.5(4)
C11 P1 Au1 113.1(4)
C11 P1 C9 108.9(6)
C11 P1 C10 103.8(6)
N2 N1 H1 124.8
C5 N1 H1 124.8
C5 N1 N2 110.5(10)
N1 N2 Au1 119.9(8)
N1 N2 C3 106.5(10)
C3 N2 Au1 133.0(9)
H6A N6 H6B 120.0
C3 N6 H6A 120.0
C3 N6 H6B 120.0
N2 C3 C4 109.3(10)
N6 C3 N2 120.7(12)
N6 C3 C4 129.9(12)
C3 C4 C7 126.2(10)
C5 C4 C3 104.9(10)
C5 C4 C7 128.8(11)
N1 C5 C4 108.8(11)
N1 C5 H5 125.6
C4 C5 H5 125.6
C12 C7 C4 122.6(12)
C16 C7 C4 121.7(11)
C16 C7 C12 115.6(13)
C17 C9 P1 117.4(10)
C21 C9 P1 122.1(11)
C21 C9 C17 120.4(12)
C22 C10 P1 123.4(10)
C22 C10 C26 120.0(12)
C26 C10 P1 116.5(9)
C27 C11 P1 120.7(10)
C31 C11 P1 122.0(12)
C31 C11 C27 117.2(14)
C7 C12 H12 119.3
C7 C12 C13 121.4(15)
C13 C12 H12 119.3
C12 C13 H13 119.3
C14 C13 C12 121.4(16)
C14 C13 H13 119.3
C13 C14 Br1 120.8(12)
C13 C14 C15 119.3(14)
C15 C14 Br1 119.8(12)
C14 C15 H15 120.5
C14 C15 C16 119.1(15)
C16 C15 H15 120.4
C7 C16 C15 122.9(14)
C7 C16 H16 118.6
C15 C16 H16 118.6
C9 C17 H17 119.8
C9 C17 C18 120.4(14)
C18 C17 H17 119.8
C17 C18 H18 119.6
C19 C18 C17 120.9(15)
C19 C18 H18 119.6
C18 C19 H19 120.4
C18 C19 C20 119.2(13)
C20 C19 H19 120.4
C19 C20 H20 120.5
C19 C20 C21 118.9(14)
C21 C20 H20 120.5
C9 C21 C20 120.1(14)
C9 C21 H21 119.9
C20 C21 H21 119.9
C10 C22 H22 120.4
C10 C22 C23 119.2(14)
C23 C22 H22 120.4
C22 C23 H23 119.8
C24 C23 C22 120.4(15)
C24 C23 H23 119.8
C23 C24 H24 119.6
C25 C24 C23 120.7(14)
C25 C24 H24 119.6
C24 C25 H25 119.5
C24 C25 C26 121.0(15)
C26 C25 H25 119.5
C10 C26 C25 118.6(13)
C10 C26 H26 120.7
C25 C26 H26 120.7
C11 C27 H27 120.3
C28 C27 C11 119.4(14)
C28 C27 H27 120.3
C27 C28 H28 119.6
C29 C28 C27 120.8(17)
C29 C28 H28 119.6
C28 C29 H29 119.5
C28 C29 C30 121.0(18)
C30 C29 H29 119.5
C29 C30 H30 120.2
C31 C30 C29 119.6(17)
C31 C30 H30 120.2
C11 C31 H31 119.1
C30 C31 C11 121.9(16)
C30 C31 H31 119.1
O1 Cl1 O3 114.7(14)
O1 Cl1 O4 103.8(11)
O2 Cl1 O1 107.6(13)
O2 Cl1 O3 98.1(13)
O2 Cl1 O4 125.6(16)
O4 Cl1 O3 107.6(11)

loop_
_geom_bond_atom_site_label_1
_geom_bond_atom_site_label_2
_geom_bond_distance
Au1 P1 2.241(3)
Au1 N2 2.068(10)
Br1 C14 1.899(13)
P1 C9 1.803(12)
P1 C10 1.805(12)
P1 C11 1.795(15)
N1 H1 0.8800
N1 N2 1.341(15)
N1 C5 1.317(16)
N2 C3 1.354(15)
N6 H6A 0.8800
N6 H6B 0.8800
N6 C3 1.327(17)
C3 C4 1.382(16)
C4 C5 1.380(16)
C4 C7 1.484(16)
C5 H5 0.9500
C7 C12 1.353(17)
C7 C16 1.343(19)
C9 C17 1.378(19)
C9 C21 1.341(18)
C10 C22 1.388(17)
C10 C26 1.394(17)
C11 C27 1.41(2)
C11 C31 1.376(18)
C12 H12 0.9500
C12 C13 1.37(2)
C13 H13 0.9500
C13 C14 1.31(2)
C14 C15 1.33(2)
C15 H15 0.9500
C15 C16 1.39(2)
C16 H16 0.9500
C17 H17 0.9500
C17 C18 1.392(19)
C18 H18 0.9500
C18 C19 1.36(2)
C19 H19 0.9500
C19 C20 1.40(2)
C20 H20 0.9500
C20 C21 1.438(19)
C21 H21 0.9500
C22 H22 0.9500
C22 C23 1.392(19)
C23 H23 0.9500
C23 C24 1.36(2)
C24 H24 0.9500
C24 C25 1.35(2)
C25 H25 0.9500
C25 C26 1.396(19)
C26 H26 0.9500
C27 H27 0.9500
C27 C28 1.37(2)
C28 H28 0.9500
C28 C29 1.33(2)
C29 H29 0.9500
C29 C30 1.36(3)
C30 H30 0.9500
C30 C31 1.36(2)
C31 H31 0.9500
Cl1 O1 1.354(18)
Cl1 O2 1.31(2)
Cl1 O3 1.442(19)
Cl1 O4 1.392(16)

loop_
_geom_torsion_atom_site_label_1
_geom_torsion_atom_site_label_2
_geom_torsion_atom_site_label_3
_geom_torsion_atom_site_label_4
_geom_torsion
Au1 P1 C9 C17 54.0(11)
Au1 P1 C9 C21 -123.3(11)
Au1 P1 C10 C22 -130.2(12)
Au1 P1 C10 C26 47.0(13)
Au1 P1 C11 C27 -174.3(10)
Au1 P1 C11 C31 1.7(13)
Au1 N2 C3 N6 10.4(18)
Au1 N2 C3 C4 -169.0(8)
Br1 C14 C15 C16 -179.2(14)
P1 C9 C17 C18 -178.6(11)
P1 C9 C21 C20 178.4(11)
P1 C10 C22 C23 178.8(13)
P1 C10 C26 C25 -179.9(12)
P1 C11 C27 C28 179.9(12)
P1 C11 C31 C30 -177.8(14)
N1 N2 C3 N6 -179.3(12)
N1 N2 C3 C4 1.3(12)
N2 N1 C5 C4 0.6(13)
N2 C3 C4 C5 -0.9(12)
N2 C3 C4 C7 175.9(10)
N6 C3 C4 C5 179.7(14)
N6 C3 C4 C7 -3(2)
C3 C4 C5 N1 0.2(12)
C3 C4 C7 C12 -14(2)
C3 C4 C7 C16 169.1(13)
C4 C7 C12 C13 179.4(19)
C4 C7 C16 C15 176.5(15)
C5 N1 N2 Au1 170.7(8)
C5 N1 N2 C3 -1.2(13)
C5 C4 C7 C12 161.6(15)
C5 C4 C7 C16 -14.8(19)
C7 C4 C5 N1 -176.5(10)
C7 C12 C13 C14 7(4)
C9 P1 C10 C22 -8.7(15)
C9 P1 C10 C26 168.4(11)
C9 P1 C11 C27 63.3(12)
C9 P1 C11 C31 -120.7(12)
C9 C17 C18 C19 0(2)
C10 P1 C9 C17 -70.4(12)
C10 P1 C9 C21 112.3(11)
C10 P1 C11 C27 -49.6(12)
C10 P1 C11 C31 126.4(12)
C10 C22 C23 C24 0(3)
C11 P1 C9 C17 178.3(10)
C11 P1 C9 C21 1.0(13)
C11 P1 C10 C22 106.0(14)
C11 P1 C10 C26 -76.8(12)
C11 C27 C28 C29 -3(2)
C12 C7 C16 C15 0(3)
C12 C13 C14 Br1 175.1(19)
C12 C13 C14 C15 -5(4)
C13 C14 C15 C16 1(3)
C14 C15 C16 C7 2(3)
C16 C7 C12 C13 -4(3)
C17 C9 C21 C20 1(2)
C17 C18 C19 C20 1(2)
C18 C19 C20 C21 -1(2)
C19 C20 C21 C9 0(2)
C21 C9 C17 C18 -1(2)
C22 C10 C26 C25 -3(2)
C22 C23 C24 C25 -1(3)
C23 C24 C25 C26 0(3)
C24 C25 C26 C10 2(2)
C26 C10 C22 C23 2(2)
C27 C11 C31 C30 -2(2)
C27 C28 C29 C30 -1(3)
C28 C29 C30 C31 3(3)
C29 C30 C31 C11 -2(3)
C31 C11 C27 C28 4(2)
